data_4332413
loop_
_publ_author_name
'Colmont, Marie'
'Huv\'e, Marielle'
'Mentr\'e, Olivier'

_publ_section_title
;
 Bi3+/M2+Oxyphosphate: A Continuous Series of Polycationic Species from
 the 1D Single Chain to the 2D Planes. Part 2:&#x00A0; Crystal Structure
 of Three Original Structural Types Showing a Combination of New
 Ribbonlike Polycations
;
_journal_issue 17
_journal_name_full 'Inorganic Chemistry'
_journal_page_first 6612
_journal_page_last 6621
_journal_paper_doi 10.1021/ic060343j
_journal_volume 45
_journal_year 2006
_chemical_formula_sum 'Bi15.32 Cd10 O58 P10'
_chemical_formula_weight 5563.12
_chemical_name_common 'bismuth cadmium oxide phosphate'
_chemical_name_systematic ' ?'
_space_group_IT_number 55
_symmetry_cell_setting orthorhombic
_symmetry_space_group_name_Hall '-P 2 2ab'
_symmetry_space_group_name_H-M 'P b a m'
_cell_angle_alpha 90
_cell_angle_beta 90
_cell_angle_gamma 90
_cell_formula_units_Z 2
_cell_length_a 23.0203
_cell_length_b 5.4403
_cell_length_c 20.4391
_cell_volume 2559.738
_computing_publication_material '(Jana2000; Petricek and Dusek, 2000)'
_computing_structure_refinement '(Jana2000; Petricek and Dusek, 2000)'
_diffrn_ambient_temperature 293
_diffrn_radiation_type 'Mo K\a'
_diffrn_radiation_wavelength 0.71073
_diffrn_reflns_av_R_equivalents 0.0539
_diffrn_reflns_av_sigmaI/netI 0.0310
_diffrn_reflns_limit_h_max 24
_diffrn_reflns_limit_h_min -24
_diffrn_reflns_limit_k_max 6
_diffrn_reflns_limit_k_min -6
_diffrn_reflns_limit_l_max 22
_diffrn_reflns_limit_l_min -22
_diffrn_reflns_number 8112
_diffrn_reflns_theta_max 23.29
_diffrn_reflns_theta_min 2.67
_exptl_absorpt_coefficient_mu 56.94
_exptl_absorpt_correction_T_max 0.16506
_exptl_absorpt_correction_T_min 0.02704
_exptl_absorpt_correction_type gaussian
_exptl_absorpt_process_details XPREP
_exptl_crystal_colour colorless
_exptl_crystal_density_diffrn 7.361
_exptl_crystal_description
;
0.00   -1.00   0.00    0.2350
0.00    1.00   0.00    0.2350
 -1.00   0.00    0.00    0.0220
 1.00    0.00    0.00    0.0220
 0.00    0.00  -1.00    0.0180
 0.00    0.00    1.00    0.0180
;
_exptl_crystal_F_000 4739
_refine_diff_density_max 4.24
_refine_diff_density_min -4.04
_refine_ls_extinction_coef 0
_refine_ls_extinction_method none
_refine_ls_goodness_of_fit_gt 3.16
_refine_ls_goodness_of_fit_ref 2.88
_refine_ls_number_constraints 11
_refine_ls_number_parameters 193
_refine_ls_number_reflns 1350
_refine_ls_number_restraints 0
_refine_ls_R_factor_all 0.0656
_refine_ls_R_factor_gt 0.0502
_refine_ls_shift/su_max 0.0278
_refine_ls_shift/su_mean 0.0029
_refine_ls_structure_factor_coef F
_refine_ls_weighting_details w=1/\s^2^(F)
_refine_ls_weighting_scheme sigma
_refine_ls_wR_factor_gt 0.0502
_refine_ls_wR_factor_ref 0.0514
_reflns_number_gt 1113
_reflns_number_total 1350
_reflns_threshold_expression I>3\s(I)
_cod_data_source_file ic060343jsup1.cif
_cod_data_source_block (I)
_cod_depositor_comments
;
The following automatic conversions were performed:

'_exptl_absorpt_correction_type' value 'Gaussian' changed to
'gaussian' according to
/home/saulius/struct/CIF-dictionaries/cif_core.dic dictionary named
'cif_core.dic' version 2.4.2 from 2011-04-26.

Automatic conversion script
Id: cif_fix_values 1891 2012-01-12 08:04:46Z andrius 
;
_cod_original_cell_volume 2559.739
_cod_original_sg_symbol_Hall '-P -2z;-2xab'
_cod_original_formula_sum 'Bi15.32 Cd10O58 P10'
_cod_database_code 4332413

loop_
_symmetry_equiv_pos_site_id
_symmetry_equiv_pos_as_xyz
1 x,y,z
2 x,y,-z
3 1/2-x,1/2+y,z
4 1/2-x,1/2+y,-z
5 -x,-y,-z
6 -x,-y,z
7 1/2+x,1/2-y,-z
8 1/2+x,1/2-y,z

loop_
_atom_site_label
_atom_site_type_symbol
_atom_site_fract_x
_atom_site_fract_y
_atom_site_fract_z
_atom_site_adp_type
_atom_site_U_iso_or_equiv
_atom_site_symmetry_multiplicity
_atom_site_occupancy
_atom_site_calc_flag
Bi1 Bi 0.30694(8) 0.2709(4) 0.5 Uani 0.0208(7) 4 1 d
Bi2 Bi 0.30517(6) 0.7390(3) 0.62955(6) Uani 0.0198(5) 8 1 d
Bi3 Bi 0.19631(6) 0.7454(3) 0.76371(7) Uani 0.0237(5) 8 1 d
Bi4 Bi 0.43672(10) 0.7093(4) 0.5 Uani 0.0371(8) 4 1 d
Bi5 Bi 0.2972(6) 0.749(3) 0.8972(9) Uani 0.014(3) 8 0.3344 d
Cd5 Cd 0.2933(7) 0.748(4) 0.9017(11) Uani 0.052(5) 8 0.6655 d
Bi6 Bi 0.04987(8) 1.2501(4) 1 Uani 0.0259(7) 4 1 d
Cd7 Cd 0.54976(16) -0.2506(6) 0.1288(2) Uani 0.0765(17) 8 1 d
P2 P 0.4140(4) 0.2089(19) 0.3815(6) Uani 0.036(4) 8 1 d
Op21 O 0.3510(9) 0.249(4) 0.3694(11) Uiso 0.039(6) 8 1 d
Op22 O 0.428(2) -0.043(7) 0.393(3) Uiso 0.045(13) 8 0.6655 d
Op23 O 0.445(2) 0.279(8) 0.319(2) Uiso 0.057(12) 8 0.6655 d
Op24 O 0.443(2) 0.335(8) 0.445(3) Uiso 0.087(16) 8 0.6655 d
Op25 O 0.444(3) 0.442(10) 0.410(4) Uiso 0.016(16) 8 0.3344 d
Op26 O 0.443(3) 0.143(11) 0.306(3) Uiso 0.021(17) 8 0.3344 d
Op27 O 0.419(6) -0.05(2) 0.426(6) Uiso 0.09(4) 8 0.3344 d
P1 P 0.3279(5) 0.253(4) 0 Uani 0.037(5) 4 1 d
Op11 O 0.297(3) 0.318(11) 0.063(3) Uiso 0.002(14) 8 0.3344 d
Op14 O 0.319(4) -0.059(14) 0 Uiso 0.01(2) 4 0.3344 d
Op12 O 0.3915(14) 0.248(6) 0 Uiso 0.052(10) 4 1 d
Op13 O 0.316(4) 0.521(15) 0 Uiso 0.10(3) 4 0.6655 d
Op15 O 0.298(2) 0.190(10) 0.064(3) Uiso 0.066(15) 8 0.6655 d
P3 P 0.4027(4) 0.749(2) 0.8051(5) Uani 0.032(3) 8 1 d
Op31 O 0.3657(12) 0.747(5) 0.7436(15) Uiso 0.072(8) 8 1 d
Op35 O 0.390(2) 0.521(6) 0.840(2) Uiso 0.099(13) 8 1 d
Op33 O 0.387(2) 0.972(6) 0.845(2) Uiso 0.113(15) 8 1 d
Op34 O 0.4682(11) 0.751(5) 0.7962(14) Uiso 0.057(8) 8 1 d
Cda Cd 0.5302(4) 0.3034(16) 0.3138(5) Uani 0.141(4) 8 0.6606 d
Cdb Cd 0.5 0 0.2901(10) Uani 0.091(8) 4 0.3788 d
O1 O 0.2488(14) 0.500(3) 0.6976(10) Uiso 0.024(5) 8 1 d
O2 O 0.5 0 0.066(2) Uani 0.035(17) 4 1 d
O3 O 0.5 -0.5 0.069(2) Uani 0.035(17) 4 1 d
O4 O 0.2520(12) 0.481(3) 0.4317(10) Uiso 0.016(4) 8 1 d
O5 O 0.2507(14) 0.998(4) 0.8282(10) Uani 0.026(8) 8 1 d
O6 O 0.3499(16) 0.678(7) 0.5 Uiso 0.056(11) 4 1 d

loop_
_atom_site_aniso_label
_atom_site_aniso_type_symbol
_atom_site_aniso_U_11
_atom_site_aniso_U_22
_atom_site_aniso_U_33
_atom_site_aniso_U_12
_atom_site_aniso_U_13
_atom_site_aniso_U_23
Bi1 Bi 0.0235(10) 0.0164(11) 0.0226(12) 0.0032(11) 0 0
Bi2 Bi 0.0247(8) 0.0134(7) 0.0214(9) -0.0013(7) -0.0029(6) 0.0021(9)
Bi3 Bi 0.0313(8) 0.0172(7) 0.0224(9) 0.0004(8) 0.0040(7) 0.0008(9)
Bi4 Bi 0.0203(10) 0.0203(10) 0.0708(19) -0.0002(14) 0 0
Bi5 Bi 0.017(5) 0.016(6) 0.008(6) 0.001(6) 0.001(4) -0.007(6)
Cd5 Cd 0.066(10) 0.054(9) 0.035(9) -0.003(10) 0.002(6) 0.013(8)
Bi6 Bi 0.0195(12) 0.0209(11) 0.0373(14) 0.0000(11) 0 0
Cd7 Cd 0.084(3) 0.038(2) 0.107(4) 0.005(2) -0.064(2) -0.005(2)
P2 P 0.034(6) 0.035(6) 0.039(7) -0.005(6) 0.009(5) 0.003(6)
P1 P 0.023(8) 0.046(10) 0.043(10) -0.007(11) 0 0
P3 P 0.035(5) 0.030(5) 0.031(6) 0.002(6) -0.005(4) 0.002(6)
Cda Cd 0.142(7) 0.148(7) 0.133(8) -0.047(6) 0.020(6) -0.018(7)
Cdb Cd 0.104(15) 0.074(10) 0.094(18) -0.007(10) 0 0
O2 O 0.02(3) 0.017(16) 0.07(4) -0.003(17) 0 0
O3 O 0.02(3) 0.030(18) 0.05(4) 0.021(18) 0 0
O5 O 0.018(11) 0.023(13) 0.037(16) 0.002(9) -0.01(2) 0.001(13)

loop_
_atom_type_symbol
_atom_type_scat_dispersion_real
_atom_type_scat_dispersion_imag
_atom_type_scat_source
_atom_type_scat_Cromer_Mann_a1
_atom_type_scat_Cromer_Mann_b1
_atom_type_scat_Cromer_Mann_a2
_atom_type_scat_Cromer_Mann_b2
_atom_type_scat_Cromer_Mann_a3
_atom_type_scat_Cromer_Mann_b3
_atom_type_scat_Cromer_Mann_a4
_atom_type_scat_Cromer_Mann_b4
_atom_type_scat_Cromer_Mann_c
O 0.011 0.006 'International Tables Vol C Tables  4.2.6.8 and 6.1.1.4' 3.0485 13.2771 2.2868 5.7011 1.5463 0.3239 0.867 32.908901 0.2508
P 0.102 0.094 'International Tables Vol C Tables  4.2.6.8 and 6.1.1.4' 6.4345 1.9067 4.1791 27.157 1.78 0.526 1.4908 68.164497 1.1149
Cd -0.808 1.202 'International Tables Vol C Tables  4.2.6.8 and 6.1.1.4' 19.221399 0.5946 17.6444 6.9089 4.461 24.7008 1.6029 87.482498 5.0694
Bi -4.108 10.257 'International Tables Vol C Tables  4.2.6.8 and 6.1.1.4' 33.3689 0.704 12.951 2.9238 16.5877 8.7937 6.4692 48.0093 13.5782

loop_
_geom_angle_atom_site_label_1
_geom_angle_atom_site_label_2
_geom_angle_atom_site_label_3
_geom_angle_site_symmetry_1
_geom_angle_site_symmetry_3
_geom_angle
_geom_angle_publ_flag
O4 Bi1 O4 . 2_556 78.7(8) yes
O4 Bi1 O4 . 3_545 70.3(7) yes
O4 Bi1 O4 . 4_546 111.6(9) yes
O4 Bi1 O6 . . 76.2(9) yes
O4 Bi1 O4 2_556 . 78.7(8) yes
O4 Bi1 O4 2_556 3_545 111.6(9) yes
O4 Bi1 O4 2_556 4_546 70.3(7) yes
O4 Bi1 O6 2_556 . 76.2(9) yes
O4 Bi1 O4 3_545 . 70.3(7) yes
O4 Bi1 O4 3_545 2_556 111.6(9) yes
O4 Bi1 O4 3_545 4_546 67.6(7) yes
O4 Bi1 O6 3_545 . 142.8(6) yes
O4 Bi1 O4 4_546 . 111.6(9) yes
O4 Bi1 O4 4_546 2_556 70.3(7) yes
O4 Bi1 O4 4_546 3_545 67.6(7) yes
O4 Bi1 O6 4_546 . 142.8(6) yes
O1 Bi2 O1 . 3_555 71.7(8) yes
O1 Bi2 O4 . 2_556 71.1(8) yes
O1 Bi2 O4 . 4_556 109.7(10) yes
O1 Bi2 O6 . . 134.1(9) yes
O1 Bi2 O1 3_555 . 71.7(8) yes
O1 Bi2 O4 3_555 2_556 114.9(10) yes
O1 Bi2 O4 3_555 4_556 70.5(8) yes
O1 Bi2 O6 3_555 . 144.1(9) yes
O4 Bi2 O4 2_556 4_556 74.7(8) yes
O4 Bi2 O6 2_556 . 66.9(9) yes
O4 Bi2 O4 4_556 2_556 74.7(8) yes
O4 Bi2 O6 4_556 . 76.2(9) yes
O1 Bi3 O1 . 3_555 73.2(8) yes
O1 Bi3 O5 . . 114.2(11) yes
O1 Bi3 O5 . 3_545 72.8(8) yes
O1 Bi3 O1 3_555 . 73.2(8) yes
O1 Bi3 O5 3_555 . 71.1(8) yes
O1 Bi3 O5 3_555 3_545 113.9(11) yes
O5 Bi3 O5 . 3_545 74.0(8) yes
O5 Bi3 O5 3_545 . 74.0(8) yes
O5 Bi5 O5 . 3_545 74.7(10) yes
O5 Bi5 O5 3_545 . 74.7(10) yes
O5 Cd5 O5 . 3_545 74.0(10) yes
O5 Cd5 O5 3_545 . 74.0(10) yes
O2 Bi6 O2 3_566 7_466 74.4(13) yes
O2 Bi6 O3 3_566 3_566 74.4(8) yes
O2 Bi6 O3 3_566 7_456 118.6(6) yes
O2 Bi6 O2 7_466 3_566 74.4(13) yes
O2 Bi6 O3 7_466 3_566 118.6(6) yes
O2 Bi6 O3 7_466 7_456 74.4(8) yes
O3 Bi6 O3 3_566 7_456 76.5(13) yes
O3 Bi6 O3 7_456 3_566 76.5(13) yes
O2 Cd7 O3 . . 77.4(8) yes

loop_
_geom_bond_atom_site_label_1
_geom_bond_atom_site_label_2
_geom_bond_site_symmetry_2
_geom_bond_distance
_geom_bond_publ_flag
Bi1 O4 . 2.20(2) yes
Bi1 O4 2_556 2.20(2) yes
Bi1 O4 3_545 2.51(2) yes
Bi1 O4 4_546 2.51(2) yes
Bi1 O6 . 2.43(4) yes
Bi2 O1 . 2.31(2) yes
Bi2 O1 3_555 2.34(2) yes
Bi2 O4 2_556 2.25(2) yes
Bi2 O4 4_556 2.24(2) yes
Bi2 O6 . 2.860(14) yes
Bi3 O1 . 2.25(2) yes
Bi3 O1 3_555 2.31(2) yes
Bi3 O5 . 2.28(3) yes
Bi3 O5 3_545 2.24(3) yes
Bi4 O6 . 2.01(4) yes
Bi5 O5 . 2.23(3) yes
Bi5 O5 3_545 2.25(3) yes
Cd5 O5 . 2.25(3) yes
Cd5 O5 3_545 2.26(3) yes
Bi6 O2 3_566 2.23(3) yes
Bi6 O2 7_466 2.23(3) yes
Bi6 O3 3_566 2.27(3) yes
Bi6 O3 7_456 2.27(3) yes
Cd7 O2 . 2.19(3) yes
Cd7 O3 . 2.16(3) yes
